data_7033334
loop_
_publ_author_name
'Grusenmeyer, Tod A.'
'King, Albert W.'
'Mague, Joel T.'
'Rack, Jeffrey J.'
'Schmehl, Russell H.'

_publ_section_title
;
 Sn(iv) Schiff base complexes: triplet photosensitizers for photoredox
 reactions.
;
_journal_issue 47
_journal_name_full 'Dalton transactions (Cambridge, England : 2003)'
_journal_page_first 17754
_journal_page_last 17765
_journal_paper_doi 10.1039/c4dt01427h
_journal_volume 43
_journal_year 2014
_chemical_formula_moiety 'C22 H15 Br Cl2 N2 O Sn'
_chemical_formula_sum 'C22 H15 Br Cl2 N2 O Sn'
_chemical_formula_weight 592.86
_chemical_name_systematic
;
 ?
;
_space_group_crystal_system monoclinic
_space_group_IT_number 14
_space_group_name_Hall '-P 2yn'
_space_group_name_H-M_alt 'P 1 21/n 1'
_symmetry_space_group_name_Hall '-P 2yn'
_symmetry_space_group_name_H-M 'P 1 21/n 1'
_atom_sites_solution_hydrogens geom
_atom_sites_solution_primary direct
_atom_sites_solution_secondary difmap
_audit_creation_method SHELXL-2013
_cell_angle_alpha 90
_cell_angle_beta 98.767(2)
_cell_angle_gamma 90
_cell_formula_units_Z 12
_cell_length_a 23.2013(8)
_cell_length_b 10.8280(4)
_cell_length_c 28.3103(9)
_cell_measurement_reflns_used 9551
_cell_measurement_temperature 150(2)
_cell_measurement_theta_max 30.4653
_cell_measurement_theta_min 2.4602
_cell_volume 7029.1(4)
_computing_cell_refinement '<i>SAINT</i> (Bruker AXS, 2013a)'
_computing_data_collection '<i>APEX2</i> (Bruker AXS, 2013)'
_computing_data_reduction '<i>SAINT</i> (Bruker AXS, 2013a)'
_computing_molecular_graphics '<i>DIAMOND</i> (Brandenburg & Putz, 2012)'
_computing_publication_material '<i>SHELXTL</i> (Bruker AXS, 2008)'
_computing_structure_refinement '<i>SHELXL-2013</i> (Sheldrick, 2013)'
_computing_structure_solution '<i>SHELXT</i> (Bruker AXS 2013c)'
_diffrn_ambient_temperature 150(2)
_diffrn_detector_area_resol_mean 8.3660
_diffrn_measured_fraction_theta_full 1.000
_diffrn_measured_fraction_theta_max 1.000
_diffrn_measurement_device_type 'Bruker Smart APEX CCD'
_diffrn_measurement_method '\w scans'
_diffrn_radiation_monochromator graphite
_diffrn_radiation_type MoK\a
_diffrn_radiation_wavelength 0.71073
_diffrn_reflns_av_R_equivalents 0.0693
_diffrn_reflns_av_unetI/netI 0.0553
_diffrn_reflns_Laue_measured_fraction_full 1.000
_diffrn_reflns_Laue_measured_fraction_max 1.000
_diffrn_reflns_limit_h_max 33
_diffrn_reflns_limit_h_min -33
_diffrn_reflns_limit_k_max 15
_diffrn_reflns_limit_k_min -15
_diffrn_reflns_limit_l_max 40
_diffrn_reflns_limit_l_min -40
_diffrn_reflns_number 129329
_diffrn_reflns_point_group_measured_fraction_full 1.000
_diffrn_reflns_point_group_measured_fraction_max 1.000
_diffrn_reflns_theta_full 25.242
_diffrn_reflns_theta_max 30.508
_diffrn_reflns_theta_min 1.776
_diffrn_source 'fine-focus sealed tube'
_exptl_absorpt_coefficient_mu 3.039
_exptl_absorpt_correction_T_max 0.73
_exptl_absorpt_correction_T_min 0.58
_exptl_absorpt_correction_type multi-scan
_exptl_absorpt_process_details '<i>SADABS</i> (Bruker AXS, 2013b)'
_exptl_crystal_colour orange
_exptl_crystal_density_diffrn 1.681
_exptl_crystal_density_method 'not measured'
_exptl_crystal_description block
_exptl_crystal_F_000 3456
_exptl_crystal_size_max 0.180
_exptl_crystal_size_mid 0.150
_exptl_crystal_size_min 0.110
_exptl_transmission_factor_max 0.97
_exptl_transmission_factor_min 0.77
_refine_diff_density_max 1.844
_refine_diff_density_min -1.895
_refine_diff_density_rms 0.109
_refine_ls_extinction_method none
_refine_ls_goodness_of_fit_ref 1.054
_refine_ls_hydrogen_treatment constr
_refine_ls_matrix_type full
_refine_ls_number_parameters 784
_refine_ls_number_reflns 21467
_refine_ls_number_restraints 276
_refine_ls_restrained_S_all 1.047
_refine_ls_R_factor_all 0.0609
_refine_ls_R_factor_gt 0.0389
_refine_ls_shift/su_max 0.003
_refine_ls_shift/su_mean 0.000
_refine_ls_structure_factor_coef Fsqd
_refine_ls_weighting_details
;
 w=1/[\s^2^(Fo^2^)+(0.0299P)^2^]
 where P=(Fo^2^+2Fc^2^)/3
;
_refine_ls_weighting_scheme calc
_refine_ls_wR_factor_gt 0.0772
_refine_ls_wR_factor_ref 0.0832
_reflns_Friedel_coverage 0.000
_reflns_number_gt 15701
_reflns_number_total 21467
_reflns_threshold_expression 'I > 2\s(I)'
_cod_data_source_file c4dt01427h2.cif
_cod_data_source_block rhs012_0m_a_sq_s
_cod_database_code 7033334
_shelx_space_group_comment
;
The symmetry employed for this shelxl refinement is uniquely defined
by the following loop, which should always be used as a source of
symmetry information in preference to the above space-group names.
They are only intended as comments.
;
_shelx_estimated_absorpt_t_min 0.611
_shelx_estimated_absorpt_t_max 0.731
_shelxl_version_number 2013-2

loop_
_space_group_symop_operation_xyz
'x, y, z'
'-x+1/2, y+1/2, -z+1/2'
'-x, -y, -z'
'x-1/2, -y-1/2, z-1/2'

loop_
_atom_site_label
_atom_site_type_symbol
_atom_site_fract_x
_atom_site_fract_y
_atom_site_fract_z
_atom_site_U_iso_or_equiv
_atom_site_adp_type
_atom_site_occupancy
_atom_site_site_symmetry_order
_atom_site_calc_flag
_atom_site_refinement_flags_posn
_atom_site_refinement_flags_adp
Sn1 Sn 0.90014(2) 0.93797(2) 0.08707(2) 0.02048(5) Uani 1 1 d . U
Br1 Br 0.97713(2) 0.46781(3) -0.08818(2) 0.04164(9) Uani 1 1 d . U
Cl1 Cl 0.93745(3) 0.74540(6) 0.12762(3) 0.02624(15) Uani 1 1 d . U
Cl2 Cl 0.88639(3) 1.13520(7) 0.04350(3) 0.02887(16) Uani 1 1 d . U
O1 O 0.86753(8) 0.84713(19) 0.02599(7) 0.0277(5) Uani 1 1 d . U
N1 N 0.98575(10) 0.9262(2) 0.06065(8) 0.0214(5) Uani 1 1 d . U
N2 N 0.96238(10) 1.0444(2) 0.13964(8) 0.0220(5) Uani 1 1 d . U
C1 C 0.89453(13) 0.7641(3) 0.00253(10) 0.0237(6) Uani 1 1 d . U
C2 C 0.86010(13) 0.6752(3) -0.02461(11) 0.0299(7) Uani 1 1 d . U
H2 H 0.8192 0.6745 -0.0242 0.036 Uiso 1 1 calc R U
C3 C 0.88373(14) 0.5890(3) -0.05183(11) 0.0312(7) Uani 1 1 d . U
H3 H 0.8595 0.5299 -0.0700 0.037 Uiso 1 1 calc R U
C4 C 0.94373(14) 0.5896(3) -0.05240(10) 0.0297(7) Uani 1 1 d . U
C5 C 0.97915(13) 0.6741(3) -0.02618(10) 0.0261(6) Uani 1 1 d . U
H5 H 1.0199 0.6730 -0.0270 0.031 Uiso 1 1 calc R U
C6 C 0.95552(12) 0.7631(3) 0.00216(10) 0.0232(6) Uani 1 1 d . U
C7 C 0.99622(12) 0.8437(3) 0.02936(10) 0.0224(6) Uani 1 1 d . U
H7 H 1.0356 0.8368 0.0242 0.027 Uiso 1 1 calc R U
C8 C 1.03176(12) 0.9960(3) 0.08712(10) 0.0214(6) Uani 1 1 d . U
C9 C 1.08661(13) 1.0107(3) 0.07572(11) 0.0275(6) Uani 1 1 d . U
H9 H 1.0965 0.9722 0.0479 0.033 Uiso 1 1 calc R U
C10 C 1.12872(13) 1.0829(3) 0.10497(11) 0.0303(7) Uani 1 1 d . U
H10 H 1.1665 1.0921 0.0963 0.036 Uiso 1 1 calc R U
C11 C 1.11626(13) 1.1395(3) 0.14528(11) 0.0290(7) Uani 1 1 d . U
H11 H 1.1454 1.1860 0.1648 0.035 Uiso 1 1 calc R U
C12 C 1.06002(12) 1.1286(3) 0.15774(11) 0.0250(6) Uani 1 1 d . U
C13 C 1.04332(14) 1.1839(3) 0.19886(11) 0.0308(7) Uani 1 1 d . U
H13 H 1.0708 1.2307 0.2199 0.037 Uiso 1 1 calc R U
C14 C 0.98778(14) 1.1701(3) 0.20839(12) 0.0351(8) Uani 1 1 d . U
H14 H 0.9763 1.2084 0.2357 0.042 Uiso 1 1 calc R U
C15 C 0.94807(13) 1.0994(3) 0.17779(11) 0.0308(7) Uani 1 1 d . U
H15 H 0.9094 1.0906 0.1846 0.037 Uiso 1 1 calc R U
C16 C 1.01775(12) 1.0562(2) 0.12849(10) 0.0210(6) Uani 1 1 d . U
C17 C 0.82359(12) 0.9452(3) 0.12095(10) 0.0253(6) Uani 1 1 d . U
C18 C 0.81113(17) 0.8502(4) 0.15029(15) 0.0546(11) Uani 1 1 d . U
H18 H 0.8379 0.7838 0.1569 0.066 Uiso 1 1 calc R U
C19 C 0.76010(17) 0.8504(4) 0.17025(15) 0.0535(11) Uani 1 1 d . U
H19 H 0.7525 0.7846 0.1906 0.064 Uiso 1 1 calc R U
C20 C 0.72109(14) 0.9433(4) 0.16098(12) 0.0404(8) Uani 1 1 d . U
H20 H 0.6858 0.9427 0.1742 0.048 Uiso 1 1 calc R U
C21 C 0.73326(19) 1.0377(5) 0.13230(18) 0.0789(17) Uani 1 1 d . U
H21 H 0.7063 1.1037 0.1257 0.095 Uiso 1 1 calc R U
C22 C 0.78438(17) 1.0387(4) 0.11265(16) 0.0614(13) Uani 1 1 d . U
H22 H 0.7922 1.1060 0.0930 0.074 Uiso 1 1 calc R U
Sn2 Sn 0.27333(2) 0.53352(2) 0.18423(2) 0.02103(5) Uani 1 1 d . U
Br2 Br 0.33675(2) 0.68156(4) -0.06419(2) 0.05057(11) Uani 1 1 d . U
Cl3 Cl 0.25164(3) 0.33521(7) 0.14202(3) 0.02789(16) Uani 1 1 d . U
Cl4 Cl 0.31620(3) 0.72390(6) 0.22218(3) 0.02754(15) Uani 1 1 d . U
O2 O 0.24332(9) 0.62543(19) 0.12204(7) 0.0283(5) Uani 1 1 d . U
N3 N 0.35830(10) 0.5220(2) 0.15796(8) 0.0220(5) Uani 1 1 d . U
N4 N 0.33239(10) 0.4297(2) 0.24030(8) 0.0215(5) Uani 1 1 d . U
C23 C 0.26531(12) 0.6311(3) 0.08166(10) 0.0246(6) Uani 1 1 d . U
C24 C 0.22976(13) 0.6783(3) 0.04072(11) 0.0282(7) Uani 1 1 d . U
H24 H 0.1906 0.7008 0.0428 0.034 Uiso 1 1 calc R U
C25 C 0.25023(15) 0.6924(3) -0.00192(11) 0.0336(7) Uani 1 1 d . U
H25 H 0.2256 0.7258 -0.0288 0.040 Uiso 1 1 calc R U
C26 C 0.30708(14) 0.6578(3) -0.00587(11) 0.0312(7) Uani 1 1 d . U
C27 C 0.34301(14) 0.6096(3) 0.03237(10) 0.0266(6) Uani 1 1 d . U
H27 H 0.3816 0.5861 0.0291 0.032 Uiso 1 1 calc R U
C28 C 0.32319(13) 0.5944(3) 0.07683(10) 0.0235(6) Uani 1 1 d . U
C29 C 0.36579(13) 0.5471(3) 0.11440(10) 0.0240(6) Uani 1 1 d . U
H29 H 0.4036 0.5323 0.1067 0.029 Uiso 1 1 calc R U
C30 C 0.40508(12) 0.4744(3) 0.19087(10) 0.0240(6) Uani 1 1 d . U
C31 C 0.46270(13) 0.4747(3) 0.18517(11) 0.0322(7) Uani 1 1 d . U
H31 H 0.4742 0.5130 0.1579 0.039 Uiso 1 1 calc R U
C32 C 0.50480(14) 0.4189(3) 0.21933(12) 0.0393(8) Uani 1 1 d . U
H32 H 0.5445 0.4196 0.2146 0.047 Uiso 1 1 calc R U
C33 C 0.49037(14) 0.3637(3) 0.25914(11) 0.0331(7) Uani 1 1 d . U
H33 H 0.5196 0.3240 0.2811 0.040 Uiso 1 1 calc R U
C34 C 0.43223(13) 0.3653(3) 0.26789(10) 0.0252(6) Uani 1 1 d . U
C35 C 0.41312(13) 0.3135(3) 0.30851(10) 0.0265(6) Uani 1 1 d . U
H35 H 0.4403 0.2731 0.3320 0.032 Uiso 1 1 calc R U
C36 C 0.35592(13) 0.3211(3) 0.31435(11) 0.0270(6) Uani 1 1 d . U
H36 H 0.3430 0.2861 0.3417 0.032 Uiso 1 1 calc R U
C37 C 0.31654(13) 0.3811(3) 0.27947(10) 0.0252(6) Uani 1 1 d . U
H37 H 0.2769 0.3873 0.2840 0.030 Uiso 1 1 calc R U
C38 C 0.38924(12) 0.4229(2) 0.23360(10) 0.0202(6) Uani 1 1 d . U
C39 C 0.19694(12) 0.5379(2) 0.21789(10) 0.0225(6) Uani 1 1 d . U
C40 C 0.19888(13) 0.5935(3) 0.26302(10) 0.0264(6) Uani 1 1 d . U
H40 H 0.2342 0.6291 0.2785 0.032 Uiso 1 1 calc R U
C41 C 0.14971(14) 0.5966(3) 0.28499(11) 0.0291(7) Uani 1 1 d . U
H41 H 0.1517 0.6321 0.3159 0.035 Uiso 1 1 calc R U
C42 C 0.09740(14) 0.5481(3) 0.26220(12) 0.0325(7) Uani 1 1 d . U
H42 H 0.0636 0.5505 0.2773 0.039 Uiso 1 1 calc R U
C43 C 0.09489(13) 0.4964(3) 0.21739(12) 0.0314(7) Uani 1 1 d . U
H43 H 0.0589 0.4653 0.2013 0.038 Uiso 1 1 calc R U
C44 C 0.14470(13) 0.4895(3) 0.19566(11) 0.0273(6) Uani 1 1 d . U
H44 H 0.1428 0.4511 0.1653 0.033 Uiso 1 1 calc R U
Sn3 Sn 0.45239(2) 0.26569(2) 0.90894(2) 0.02735(5) Uani 1 1 d . U
Br3 Br 0.75101(2) -0.02580(3) 0.97097(2) 0.03829(9) Uani 1 1 d . U
Cl5 Cl 0.42406(4) 0.04628(7) 0.90045(3) 0.0449(2) Uani 1 1 d . U
Cl6 Cl 0.48718(4) 0.47172(7) 0.93425(3) 0.03524(18) Uani 1 1 d . U
O3 O 0.52888(9) 0.2277(2) 0.88497(8) 0.0340(5) Uani 1 1 d . U
N5 N 0.49548(10) 0.2057(2) 0.98006(9) 0.0262(5) Uani 1 1 d . U
N6 N 0.38451(11) 0.2815(2) 0.95679(10) 0.0302(6) Uani 1 1 d . U
C45 C 0.57408(13) 0.1617(3) 0.90465(11) 0.0272(6) Uani 1 1 d . U
C46 C 0.61759(13) 0.1353(3) 0.87652(11) 0.0305(7) Uani 1 1 d . U
H46 H 0.6114 0.1575 0.8437 0.037 Uiso 1 1 calc R U
C47 C 0.66898(14) 0.0779(3) 0.89552(12) 0.0321(7) Uani 1 1 d . U
H47 H 0.6981 0.0627 0.8760 0.038 Uiso 1 1 calc R U
C48 C 0.67824(13) 0.0421(3) 0.94367(12) 0.0297(7) Uani 1 1 d . U
C49 C 0.63568(13) 0.0608(3) 0.97153(12) 0.0293(7) Uani 1 1 d . U
H49 H 0.6417 0.0330 1.0037 0.035 Uiso 1 1 calc R U
C50 C 0.58299(12) 0.1210(3) 0.95310(11) 0.0255(6) Uani 1 1 d . U
C51 C 0.54401(13) 0.1443(3) 0.98719(11) 0.0272(6) Uani 1 1 d . U
H51 H 0.5551 0.1110 1.0183 0.033 Uiso 1 1 calc R U
C52 C 0.46269(13) 0.2236(3) 1.01805(11) 0.0266(6) Uani 1 1 d . U
C53 C 0.48276(14) 0.2069(3) 1.06575(11) 0.0307(7) Uani 1 1 d . U
H53 H 0.5224 0.1853 1.0758 0.037 Uiso 1 1 calc R U
C54 C 0.44494(15) 0.2214(3) 1.09997(12) 0.0346(7) Uani 1 1 d . U
H54 H 0.4595 0.2080 1.1328 0.042 Uiso 1 1 calc R U
C55 C 0.38831(14) 0.2540(3) 1.08702(12) 0.0323(7) Uani 1 1 d . U
H55 H 0.3635 0.2622 1.1106 0.039 Uiso 1 1 calc R U
C56 C 0.36620(13) 0.2758(3) 1.03849(12) 0.0289(7) Uani 1 1 d . U
C57 C 0.30786(14) 0.3103(3) 1.02205(13) 0.0361(8) Uani 1 1 d . U
H57 H 0.2814 0.3223 1.0442 0.043 Uiso 1 1 calc R U
C58 C 0.28955(14) 0.3263(3) 0.97434(14) 0.0419(9) Uani 1 1 d . U
H58 H 0.2501 0.3468 0.9630 0.050 Uiso 1 1 calc R U
C59 C 0.32899(14) 0.3124(3) 0.94236(13) 0.0376(8) Uani 1 1 d . U
H59 H 0.3160 0.3253 0.9093 0.045 Uiso 1 1 calc R U
C60 C 0.40389(13) 0.2623(3) 1.00411(11) 0.0268(6) Uani 1 1 d . U
C61 C 0.40079(13) 0.3248(3) 0.84371(11) 0.0310(7) Uani 1 1 d . U
C62 C 0.39186(15) 0.2473(3) 0.80428(12) 0.0379(8) Uani 1 1 d . U
H62 H 0.4099 0.1684 0.8058 0.046 Uiso 1 1 calc R U
C63 C 0.35685(17) 0.2841(4) 0.76273(13) 0.0502(10) Uani 1 1 d . U
H63 H 0.3513 0.2303 0.7359 0.060 Uiso 1 1 calc R U
C64 C 0.33017(16) 0.3967(5) 0.75977(14) 0.0564(11) Uani 1 1 d . U
H64 H 0.3062 0.4209 0.7310 0.068 Uiso 1 1 calc R U
C65 C 0.33806(17) 0.4759(4) 0.79878(16) 0.0547(11) Uani 1 1 d . U
H65 H 0.3191 0.5539 0.7970 0.066 Uiso 1 1 calc R U
C66 C 0.37406(15) 0.4403(3) 0.84061(14) 0.0431(9) Uani 1 1 d . U
H66 H 0.3804 0.4951 0.8671 0.052 Uiso 1 1 calc R U

loop_
_atom_site_aniso_label
_atom_site_aniso_U_11
_atom_site_aniso_U_22
_atom_site_aniso_U_33
_atom_site_aniso_U_23
_atom_site_aniso_U_13
_atom_site_aniso_U_12
Sn1 0.01695(9) 0.02441(10) 0.02085(10) -0.00135(8) 0.00533(7) 0.00091(7)
Br1 0.0498(2) 0.0428(2) 0.03191(18) -0.01183(15) 0.00463(16) 0.01571(16)
Cl1 0.0277(4) 0.0237(3) 0.0274(4) 0.0008(3) 0.0046(3) 0.0014(3)
Cl2 0.0267(4) 0.0295(4) 0.0322(4) 0.0060(3) 0.0102(3) 0.0054(3)
O1 0.0206(10) 0.0352(12) 0.0271(11) -0.0090(9) 0.0026(8) 0.0064(9)
N1 0.0200(12) 0.0238(12) 0.0213(12) 0.0020(9) 0.0059(9) 0.0019(9)
N2 0.0209(12) 0.0218(12) 0.0239(12) -0.0021(10) 0.0052(10) 0.0018(9)
C1 0.0259(15) 0.0285(15) 0.0172(14) 0.0018(11) 0.0051(11) 0.0045(12)
C2 0.0238(15) 0.0398(18) 0.0262(16) -0.0037(13) 0.0042(12) -0.0022(13)
C3 0.0349(17) 0.0328(17) 0.0258(16) -0.0034(13) 0.0041(13) -0.0009(14)
C4 0.0384(18) 0.0295(16) 0.0216(15) -0.0024(12) 0.0060(13) 0.0094(13)
C5 0.0267(15) 0.0308(16) 0.0216(15) -0.0011(12) 0.0066(12) 0.0066(12)
C6 0.0221(14) 0.0281(15) 0.0203(14) 0.0026(11) 0.0059(11) 0.0024(11)
C7 0.0163(13) 0.0303(15) 0.0213(14) 0.0040(11) 0.0052(11) 0.0038(11)
C8 0.0180(13) 0.0230(14) 0.0231(14) 0.0021(11) 0.0028(11) 0.0013(11)
C9 0.0225(15) 0.0353(17) 0.0256(16) 0.0032(13) 0.0065(12) 0.0012(13)
C10 0.0207(15) 0.0375(18) 0.0339(18) 0.0028(14) 0.0075(13) -0.0040(13)
C11 0.0231(15) 0.0268(16) 0.0362(18) 0.0021(13) 0.0013(13) -0.0030(12)
C12 0.0237(15) 0.0201(14) 0.0311(16) 0.0011(12) 0.0032(12) 0.0000(11)
C13 0.0316(17) 0.0250(15) 0.0349(18) -0.0074(13) 0.0016(14) -0.0010(13)
C14 0.0311(17) 0.0378(19) 0.0375(19) -0.0132(15) 0.0085(14) -0.0006(14)
C15 0.0244(16) 0.0332(17) 0.0362(18) -0.0096(14) 0.0092(13) 0.0005(13)
C16 0.0186(13) 0.0200(14) 0.0246(14) 0.0049(11) 0.0042(11) 0.0017(11)
C17 0.0214(14) 0.0306(16) 0.0247(15) -0.0043(12) 0.0059(12) -0.0012(12)
C18 0.051(2) 0.045(2) 0.078(3) 0.022(2) 0.041(2) 0.0130(18)
C19 0.049(2) 0.051(2) 0.069(3) 0.014(2) 0.035(2) -0.0022(19)
C20 0.0239(17) 0.060(2) 0.041(2) 0.0040(17) 0.0150(15) -0.0020(16)
C21 0.050(3) 0.094(4) 0.104(4) 0.059(3) 0.048(3) 0.046(2)
C22 0.042(2) 0.069(3) 0.082(3) 0.047(2) 0.039(2) 0.028(2)
Sn2 0.01900(10) 0.02364(10) 0.02071(10) 0.00043(8) 0.00383(7) 0.00070(7)
Br2 0.0650(3) 0.0610(3) 0.02898(19) 0.01672(17) 0.01784(18) 0.0198(2)
Cl3 0.0258(4) 0.0301(4) 0.0283(4) -0.0070(3) 0.0057(3) -0.0030(3)
Cl4 0.0254(4) 0.0239(3) 0.0338(4) -0.0031(3) 0.0061(3) -0.0015(3)
O2 0.0262(11) 0.0362(12) 0.0234(11) 0.0059(9) 0.0063(9) 0.0074(9)
N3 0.0202(12) 0.0225(12) 0.0230(12) 0.0005(10) 0.0028(9) 0.0001(9)
N4 0.0237(12) 0.0201(11) 0.0207(12) -0.0007(9) 0.0035(10) -0.0001(9)
C23 0.0246(15) 0.0246(15) 0.0243(15) 0.0014(12) 0.0025(12) -0.0023(12)
C24 0.0247(15) 0.0305(16) 0.0285(16) 0.0055(13) 0.0015(12) 0.0061(13)
C25 0.045(2) 0.0299(17) 0.0242(16) 0.0070(13) 0.0001(14) 0.0068(14)
C26 0.0416(19) 0.0303(17) 0.0226(15) 0.0062(13) 0.0073(13) 0.0021(14)
C27 0.0318(16) 0.0251(15) 0.0240(15) 0.0030(12) 0.0075(12) 0.0041(12)
C28 0.0266(15) 0.0209(14) 0.0231(14) 0.0028(11) 0.0036(12) -0.0019(11)
C29 0.0229(15) 0.0232(15) 0.0261(15) 0.0002(12) 0.0041(12) 0.0009(11)
C30 0.0216(14) 0.0258(15) 0.0242(15) 0.0014(12) 0.0024(11) 0.0032(12)
C31 0.0246(16) 0.051(2) 0.0215(15) 0.0052(14) 0.0054(12) 0.0052(14)
C32 0.0222(16) 0.061(2) 0.0347(19) 0.0039(17) 0.0035(14) 0.0086(15)
C33 0.0277(16) 0.0435(19) 0.0274(17) 0.0012(14) 0.0013(13) 0.0092(14)
C34 0.0260(15) 0.0243(15) 0.0243(15) -0.0028(12) 0.0008(12) 0.0034(12)
C35 0.0327(16) 0.0222(14) 0.0231(15) -0.0005(12) -0.0011(12) 0.0002(12)
C36 0.0366(17) 0.0208(14) 0.0234(15) 0.0016(12) 0.0040(13) -0.0033(13)
C37 0.0234(15) 0.0234(15) 0.0290(16) -0.0018(12) 0.0042(12) -0.0040(12)
C38 0.0196(13) 0.0196(13) 0.0215(14) -0.0021(11) 0.0034(11) 0.0001(11)
C39 0.0217(14) 0.0218(14) 0.0248(15) 0.0037(11) 0.0063(11) 0.0028(11)
C40 0.0298(16) 0.0242(15) 0.0255(15) 0.0016(12) 0.0050(12) 0.0025(12)
C41 0.0389(18) 0.0281(16) 0.0220(15) 0.0030(12) 0.0101(13) 0.0060(13)
C42 0.0300(17) 0.0336(18) 0.0387(18) 0.0100(14) 0.0205(14) 0.0048(13)
C43 0.0215(15) 0.0302(16) 0.0428(19) 0.0053(14) 0.0061(14) -0.0005(13)
C44 0.0257(15) 0.0255(15) 0.0310(17) -0.0016(13) 0.0053(13) -0.0002(12)
Sn3 0.02471(11) 0.02871(11) 0.02968(11) 0.00694(9) 0.00751(9) 0.00167(8)
Br3 0.02470(17) 0.03775(19) 0.0535(2) -0.00579(16) 0.00948(15) 0.00538(14)
Cl5 0.0448(5) 0.0294(4) 0.0571(6) 0.0090(4) -0.0032(4) -0.0028(4)
Cl6 0.0393(5) 0.0325(4) 0.0358(4) 0.0021(3) 0.0117(4) -0.0039(3)
O3 0.0313(12) 0.0426(13) 0.0301(12) 0.0078(10) 0.0111(10) 0.0060(10)
N5 0.0236(13) 0.0281(13) 0.0289(13) 0.0070(11) 0.0098(10) 0.0044(10)
N6 0.0244(13) 0.0305(14) 0.0372(15) 0.0089(12) 0.0100(11) 0.0030(11)
C45 0.0221(15) 0.0288(16) 0.0316(16) -0.0030(13) 0.0070(12) -0.0039(12)
C46 0.0340(17) 0.0334(17) 0.0267(16) -0.0024(13) 0.0131(13) -0.0021(13)
C47 0.0286(17) 0.0322(17) 0.0380(18) -0.0103(14) 0.0135(14) -0.0001(13)
C48 0.0235(15) 0.0246(16) 0.0421(19) -0.0070(13) 0.0087(13) 0.0025(12)
C49 0.0267(16) 0.0271(16) 0.0347(17) -0.0015(13) 0.0063(13) 0.0016(12)
C50 0.0214(14) 0.0270(15) 0.0291(16) -0.0009(12) 0.0071(12) 0.0011(12)
C51 0.0259(15) 0.0308(16) 0.0258(15) 0.0040(13) 0.0066(12) -0.0027(12)
C52 0.0266(15) 0.0221(14) 0.0342(16) 0.0037(13) 0.0144(13) 0.0013(12)
C53 0.0331(17) 0.0268(16) 0.0342(17) 0.0019(13) 0.0119(14) 0.0037(13)
C54 0.0419(19) 0.0357(18) 0.0288(17) -0.0010(14) 0.0135(14) 0.0067(15)
C55 0.0373(18) 0.0247(16) 0.0393(18) 0.0030(14) 0.0194(15) 0.0028(13)
C56 0.0268(15) 0.0232(15) 0.0402(18) 0.0036(13) 0.0168(13) -0.0011(12)
C57 0.0295(17) 0.0343(18) 0.048(2) 0.0037(16) 0.0177(15) -0.0007(14)
C58 0.0242(17) 0.048(2) 0.056(2) 0.0126(18) 0.0157(16) 0.0062(15)
C59 0.0265(17) 0.043(2) 0.045(2) 0.0115(16) 0.0092(15) 0.0032(14)
C60 0.0247(15) 0.0228(15) 0.0346(17) 0.0045(13) 0.0105(13) -0.0007(12)
C61 0.0261(16) 0.0349(17) 0.0327(17) 0.0045(14) 0.0071(13) 0.0000(13)
C62 0.0361(19) 0.049(2) 0.0314(18) 0.0053(15) 0.0141(15) -0.0012(16)
C63 0.047(2) 0.076(3) 0.0275(19) 0.0054(19) 0.0058(16) -0.010(2)
C64 0.037(2) 0.095(3) 0.036(2) 0.028(2) 0.0010(17) 0.001(2)
C65 0.042(2) 0.060(3) 0.062(3) 0.023(2) 0.011(2) 0.0173(19)
C66 0.041(2) 0.044(2) 0.045(2) 0.0111(17) 0.0079(17) 0.0071(16)

loop_
_atom_type_symbol
_atom_type_description
_atom_type_scat_dispersion_real
_atom_type_scat_dispersion_imag
_atom_type_scat_source
C C 0.0033 0.0016 'International Tables Vol C Tables 4.2.6.8 and 6.1.1.4'
H H 0.0000 0.0000 'International Tables Vol C Tables 4.2.6.8 and 6.1.1.4'
N N 0.0061 0.0033 'International Tables Vol C Tables 4.2.6.8 and 6.1.1.4'
O O 0.0106 0.0060 'International Tables Vol C Tables 4.2.6.8 and 6.1.1.4'
Cl Cl 0.1484 0.1585 'International Tables Vol C Tables 4.2.6.8 and 6.1.1.4'
Br Br -0.2901 2.4595 'International Tables Vol C Tables 4.2.6.8 and 6.1.1.4'
Sn Sn -0.6537 1.4246 'International Tables Vol C Tables 4.2.6.8 and 6.1.1.4'

loop_
_geom_angle_atom_site_label_1
_geom_angle_atom_site_label_2
_geom_angle_atom_site_label_3
_geom_angle
O1 Sn1 C17 99.89(9)
O1 Sn1 N2 159.56(8)
C17 Sn1 N2 100.31(10)
O1 Sn1 N1 85.53(8)
C17 Sn1 N1 173.05(10)
N2 Sn1 N1 74.58(8)
O1 Sn1 Cl2 89.45(6)
C17 Sn1 Cl2 98.03(8)
N2 Sn1 Cl2 84.69(6)
N1 Sn1 Cl2 86.31(6)
O1 Sn1 Cl1 92.61(6)
C17 Sn1 Cl1 94.48(8)
N2 Sn1 Cl1 88.89(6)
N1 Sn1 Cl1 80.84(6)
Cl2 Sn1 Cl1 166.78(2)
C1 O1 Sn1 127.55(17)
C7 N1 C8 121.2(2)
C7 N1 Sn1 122.26(19)
C8 N1 Sn1 115.31(17)
C15 N2 C16 120.4(2)
C15 N2 Sn1 124.2(2)
C16 N2 Sn1 115.33(18)
O1 C1 C2 117.7(3)
O1 C1 C6 123.8(3)
C2 C1 C6 118.5(3)
C3 C2 C1 122.0(3)
C3 C2 H2 119.0
C1 C2 H2 119.0
C2 C3 C4 119.1(3)
C2 C3 H3 120.4
C4 C3 H3 120.4
C5 C4 C3 120.9(3)
C5 C4 Br1 119.5(2)
C3 C4 Br1 119.5(2)
C4 C5 C6 120.6(3)
C4 C5 H5 119.7
C6 C5 H5 119.7
C1 C6 C5 118.8(3)
C1 C6 C7 124.9(3)
C5 C6 C7 116.2(3)
N1 C7 C6 127.6(3)
N1 C7 H7 116.2
C6 C7 H7 116.2
C9 C8 C16 118.6(3)
C9 C8 N1 125.9(3)
C16 C8 N1 115.5(2)
C8 C9 C10 120.7(3)
C8 C9 H9 119.7
C10 C9 H9 119.7
C11 C10 C9 121.4(3)
C11 C10 H10 119.3
C9 C10 H10 119.3
C10 C11 C12 119.7(3)
C10 C11 H11 120.2
C12 C11 H11 120.2
C11 C12 C13 123.5(3)
C11 C12 C16 119.0(3)
C13 C12 C16 117.5(3)
C14 C13 C12 120.1(3)
C14 C13 H13 119.9
C12 C13 H13 119.9
C13 C14 C15 119.5(3)
C13 C14 H14 120.3
C15 C14 H14 120.3
N2 C15 C14 122.1(3)
N2 C15 H15 118.9
C14 C15 H15 118.9
N2 C16 C12 120.3(3)
N2 C16 C8 119.0(2)
C12 C16 C8 120.7(3)
C22 C17 C18 117.6(3)
C22 C17 Sn1 121.9(2)
C18 C17 Sn1 120.4(2)
C17 C18 C19 121.0(3)
C17 C18 H18 119.5
C19 C18 H18 119.5
C20 C19 C18 120.6(3)
C20 C19 H19 119.7
C18 C19 H19 119.7
C19 C20 C21 118.7(3)
C19 C20 H20 120.6
C21 C20 H20 120.6
C20 C21 C22 120.9(4)
C20 C21 H21 119.5
C22 C21 H21 119.5
C17 C22 C21 121.1(3)
C17 C22 H22 119.4
C21 C22 H22 119.4
O2 Sn2 C39 100.13(9)
O2 Sn2 N3 86.68(8)
C39 Sn2 N3 172.99(9)
O2 Sn2 N4 160.95(8)
C39 Sn2 N4 98.91(9)
N3 Sn2 N4 74.30(8)
O2 Sn2 Cl4 91.72(6)
C39 Sn2 Cl4 95.40(8)
N3 Sn2 Cl4 82.69(6)
N4 Sn2 Cl4 87.04(6)
O2 Sn2 Cl3 89.37(6)
C39 Sn2 Cl3 96.50(8)
N3 Sn2 Cl3 85.11(6)
N4 Sn2 Cl3 87.93(6)
Cl4 Sn2 Cl3 167.66(2)
C23 O2 Sn2 129.77(18)
C29 N3 C30 120.0(2)
C29 N3 Sn2 124.16(19)
C30 N3 Sn2 115.60(18)
C37 N4 C38 119.4(2)
C37 N4 Sn2 125.03(19)
C38 N4 Sn2 115.45(17)
O2 C23 C24 118.2(3)
O2 C23 C28 124.2(3)
C24 C23 C28 117.6(3)
C25 C24 C23 121.7(3)
C25 C24 H24 119.1
C23 C24 H24 119.1
C24 C25 C26 120.0(3)
C24 C25 H25 120.0
C26 C25 H25 120.0
C27 C26 C25 120.7(3)
C27 C26 Br2 118.8(2)
C25 C26 Br2 120.4(2)
C26 C27 C28 120.5(3)
C26 C27 H27 119.7
C28 C27 H27 119.7
C27 C28 C23 119.4(3)
C27 C28 C29 114.9(3)
C23 C28 C29 125.6(3)
N3 C29 C28 127.0(3)
N3 C29 H29 116.5
C28 C29 H29 116.5
C31 C30 N3 125.8(3)
C31 C30 C38 118.8(3)
N3 C30 C38 115.4(2)
C30 C31 C32 120.5(3)
C30 C31 H31 119.8
C32 C31 H31 119.8
C33 C32 C31 121.8(3)
C33 C32 H32 119.1
C31 C32 H32 119.1
C32 C33 C34 120.2(3)
C32 C33 H33 119.9
C34 C33 H33 119.9
C33 C34 C35 124.6(3)
C33 C34 C38 118.4(3)
C35 C34 C38 117.1(3)
C36 C35 C34 120.5(3)
C36 C35 H35 119.8
C34 C35 H35 119.8
C35 C36 C37 119.0(3)
C35 C36 H36 120.5
C37 C36 H36 120.5
N4 C37 C36 122.6(3)
N4 C37 H37 118.7
C36 C37 H37 118.7
N4 C38 C34 121.4(2)
N4 C38 C30 118.4(2)
C34 C38 C30 120.2(3)
C44 C39 C40 118.7(3)
C44 C39 Sn2 121.2(2)
C40 C39 Sn2 120.0(2)
C41 C40 C39 120.4(3)
C41 C40 H40 119.8
C39 C40 H40 119.8
C40 C41 C42 120.4(3)
C40 C41 H41 119.8
C42 C41 H41 119.8
C43 C42 C41 119.5(3)
C43 C42 H42 120.3
C41 C42 H42 120.3
C42 C43 C44 120.5(3)
C42 C43 H43 119.8
C44 C43 H43 119.8
C39 C44 C43 120.6(3)
C39 C44 H44 119.7
C43 C44 H44 119.7
O3 Sn3 C61 100.03(10)
O3 Sn3 N5 87.00(9)
C61 Sn3 N5 172.89(10)
O3 Sn3 N6 161.43(9)
C61 Sn3 N6 98.45(11)
N5 Sn3 N6 74.49(9)
O3 Sn3 Cl6 90.96(7)
C61 Sn3 Cl6 95.52(9)
N5 Sn3 Cl6 85.28(7)
N6 Sn3 Cl6 89.07(7)
O3 Sn3 Cl5 90.32(7)
C61 Sn3 Cl5 95.65(9)
N5 Sn3 Cl5 83.23(7)
N6 Sn3 Cl5 86.06(7)
Cl6 Sn3 Cl5 168.36(3)
C45 O3 Sn3 130.20(19)
C51 N5 C52 120.3(3)
C51 N5 Sn3 123.7(2)
C52 N5 Sn3 115.45(18)
C59 N6 C60 119.9(3)
C59 N6 Sn3 124.8(2)
C60 N6 Sn3 115.27(19)
O3 C45 C46 117.6(3)
O3 C45 C50 124.3(3)
C46 C45 C50 118.1(3)
C47 C46 C45 121.5(3)
C47 C46 H46 119.2
C45 C46 H46 119.2
C46 C47 C48 119.9(3)
C46 C47 H47 120.0
C48 C47 H47 120.0
C49 C48 C47 120.1(3)
C49 C48 Br3 119.9(2)
C47 C48 Br3 119.9(2)
C48 C49 C50 121.0(3)
C48 C49 H49 119.5
C50 C49 H49 119.5
C49 C50 C45 119.2(3)
C49 C50 C51 115.4(3)
C45 C50 C51 125.2(3)
N5 C51 C50 127.1(3)
N5 C51 H51 116.4
C50 C51 H51 116.4
C53 C52 N5 125.9(3)
C53 C52 C60 118.6(3)
N5 C52 C60 115.5(3)
C52 C53 C54 120.5(3)
C52 C53 H53 119.7
C54 C53 H53 119.7
C55 C54 C53 121.4(3)
C55 C54 H54 119.3
C53 C54 H54 119.3
C54 C55 C56 120.0(3)
C54 C55 H55 120.0
C56 C55 H55 120.0
C55 C56 C60 118.9(3)
C55 C56 C57 123.5(3)
C60 C56 C57 117.6(3)
C58 C57 C56 119.9(3)
C58 C57 H57 120.1
C56 C57 H57 120.1
C57 C58 C59 119.7(3)
C57 C58 H58 120.2
C59 C58 H58 120.2
N6 C59 C58 121.9(3)
N6 C59 H59 119.0
C58 C59 H59 119.0
N6 C60 C56 121.1(3)
N6 C60 C52 118.4(3)
C56 C60 C52 120.5(3)
C62 C61 C66 118.8(3)
C62 C61 Sn3 120.6(2)
C66 C61 Sn3 120.5(3)
C63 C62 C61 120.5(4)
C63 C62 H62 119.8
C61 C62 H62 119.8
C64 C63 C62 120.8(4)
C64 C63 H63 119.6
C62 C63 H63 119.6
C63 C64 C65 120.0(4)
C63 C64 H64 120.0
C65 C64 H64 120.0
C64 C65 C66 119.6(4)
C64 C65 H65 120.2
C66 C65 H65 120.2
C61 C66 C65 120.3(4)
C61 C66 H66 119.8
C65 C66 H66 119.8

loop_
_geom_bond_atom_site_label_1
_geom_bond_atom_site_label_2
_geom_bond_distance
Sn1 O1 2.0326(19)
Sn1 C17 2.144(3)
Sn1 N2 2.230(2)
Sn1 N1 2.230(2)
Sn1 Cl2 2.4626(7)
Sn1 Cl1 2.4723(7)
Br1 C4 1.899(3)
O1 C1 1.330(3)
N1 C7 1.306(3)
N1 C8 1.424(3)
N2 C15 1.320(4)
N2 C16 1.375(3)
C1 C2 1.402(4)
C1 C6 1.417(4)
C2 C3 1.377(4)
C2 H2 0.9500
C3 C4 1.395(4)
C3 H3 0.9500
C4 C5 1.370(4)
C5 C6 1.417(4)
C5 H5 0.9500
C6 C7 1.423(4)
C7 H7 0.9500
C8 C9 1.369(4)
C8 C16 1.421(4)
C9 C10 1.416(4)
C9 H9 0.9500
C10 C11 1.364(4)
C10 H10 0.9500
C11 C12 1.408(4)
C11 H11 0.9500
C12 C13 1.415(4)
C12 C16 1.419(4)
C13 C14 1.364(4)
C13 H13 0.9500
C14 C15 1.393(4)
C14 H14 0.9500
C15 H15 0.9500
C17 C22 1.358(4)
C17 C18 1.380(4)
C18 C19 1.387(5)
C18 H18 0.9500
C19 C20 1.352(5)
C19 H19 0.9500
C20 C21 1.361(5)
C20 H20 0.9500
C21 C22 1.385(5)
C21 H21 0.9500
C22 H22 0.9500
Sn2 O2 2.0497(19)
Sn2 C39 2.137(3)
Sn2 N3 2.214(2)
Sn2 N4 2.236(2)
Sn2 Cl4 2.4631(7)
Sn2 Cl3 2.4717(7)
Br2 C26 1.900(3)
O2 C23 1.322(3)
N3 C29 1.300(4)
N3 C30 1.416(3)
N4 C37 1.329(3)
N4 C38 1.363(3)
C23 C24 1.412(4)
C23 C28 1.427(4)
C24 C25 1.372(4)
C24 H24 0.9500
C25 C26 1.392(4)
C25 H25 0.9500
C26 C27 1.365(4)
C27 C28 1.414(4)
C27 H27 0.9500
C28 C29 1.432(4)
C29 H29 0.9500
C30 C31 1.371(4)
C30 C38 1.430(4)
C31 C32 1.402(4)
C31 H31 0.9500
C32 C33 1.362(4)
C32 H32 0.9500
C33 C34 1.408(4)
C33 H33 0.9500
C34 C35 1.410(4)
C34 C38 1.425(4)
C35 C36 1.365(4)
C35 H35 0.9500
C36 C37 1.399(4)
C36 H36 0.9500
C37 H37 0.9500
C39 C44 1.381(4)
C39 C40 1.407(4)
C40 C41 1.381(4)
C40 H40 0.9500
C41 C42 1.388(4)
C41 H41 0.9500
C42 C43 1.380(4)
C42 H42 0.9500
C43 C44 1.392(4)
C43 H43 0.9500
C44 H44 0.9500
Sn3 O3 2.036(2)
Sn3 C61 2.140(3)
Sn3 N5 2.205(2)
Sn3 N6 2.235(2)
Sn3 Cl6 2.4425(8)
Sn3 Cl5 2.4669(9)
Br3 C48 1.895(3)
O3 C45 1.320(3)
N5 C51 1.296(4)
N5 C52 1.422(4)
N6 C59 1.333(4)
N6 C60 1.363(4)
C45 C46 1.407(4)
C45 C50 1.425(4)
C46 C47 1.379(4)
C46 H46 0.9500
C47 C48 1.402(4)
C47 H47 0.9500
C48 C49 1.369(4)
C49 C50 1.413(4)
C49 H49 0.9500
C50 C51 1.442(4)
C51 H51 0.9500
C52 C53 1.372(4)
C52 C60 1.424(4)
C53 C54 1.412(4)
C53 H53 0.9500
C54 C55 1.356(4)
C54 H54 0.9500
C55 C56 1.411(4)
C55 H55 0.9500
C56 C60 1.412(4)
C56 C57 1.413(4)
C57 C58 1.364(5)
C57 H57 0.9500
C58 C59 1.390(4)
C58 H58 0.9500
C59 H59 0.9500
C61 C62 1.386(4)
C61 C66 1.392(4)
C62 C63 1.382(5)
C62 H62 0.9500
C63 C64 1.364(6)
C63 H63 0.9500
C64 C65 1.388(6)
C64 H64 0.9500
C65 C66 1.395(5)
C65 H65 0.9500
C66 H66 0.9500
